data_4022168
loop_
_publ_author_name
'Alexei Ilyin'
'Volodymyr Kysil'
'Mikhail Krasavin'
'Irina Kurashvili'
'Alexandre V. Ivachtchenko'

_publ_section_title
;
 Complexity-Enhancing Acid-Promoted Rearrangement of Tricyclic
 Products of Tandem Ugi 4CC/Intramolecular Diels-Alder Reaction
;
_journal_name_full 'Journal of Organic Chemistry'
_journal_page_first 9544
_journal_page_last 9547
_journal_paper_doi 10.1021/jo061825f
_journal_volume 71
_journal_year 2006
_chemical_formula_moiety 'C32 H29 F2 N3 O4, C3 H6 O'
_chemical_formula_sum 'C35 H35 F2 N3 O5'
_chemical_formula_weight 615.66
_chemical_name_systematic
; 
 ? 
;
_space_group_IT_number 2
_space_group_name_Hall '-P 1'
_space_group_name_H-M_alt 'P -1'
_symmetry_cell_setting triclinic
_symmetry_space_group_name_Hall '-P 1'
_symmetry_space_group_name_H-M 'P -1'
_atom_sites_solution_hydrogens mixed
_atom_sites_solution_primary direct
_atom_sites_solution_secondary difmap
_audit_creation_method SHELXL-97
_cell_angle_alpha 81.692(3)
_cell_angle_beta 75.114(3)
_cell_angle_gamma 69.745(3)
_cell_formula_units_Z 4
_cell_length_a 11.9442(17)
_cell_length_b 14.568(2)
_cell_length_c 19.621(3)
_cell_measurement_reflns_used 3673
_cell_measurement_temperature 120(2)
_cell_measurement_theta_max 45.23
_cell_measurement_theta_min 4.96
_cell_volume 3089.6(8)
_computing_cell_refinement 'SAINTPlus (Bruker, 1998a)'
_computing_data_collection 'SMART (Bruker, 1998b)'
_computing_data_reduction 'SAINTPlus (Bruker, 1998a)'
_computing_molecular_graphics 'SHELXTL ver. 5.1 (Sheldrick, 1998b)'
_computing_publication_material 'SHELXTL ver. 5.1 (Sheldrick, 1998b)'
_computing_structure_refinement 'SHELXTL ver. 5.1 (Sheldrick, 1998b)'
_computing_structure_solution 'SHELXTL ver. 5.1 (Sheldrick, 1998b)'
_diffrn_ambient_temperature 120(2)
_diffrn_measured_fraction_theta_full 0.966
_diffrn_measured_fraction_theta_max 0.966
_diffrn_measurement_device_type 'Bruker SMART 1000 CCD area detector'
_diffrn_measurement_method 'phi and omega scans'
_diffrn_radiation_monochromator graphite
_diffrn_radiation_source 'normal-focus sealed tube'
_diffrn_radiation_type MoK\a
_diffrn_radiation_wavelength 0.71073
_diffrn_reflns_av_R_equivalents 0.0448
_diffrn_reflns_av_sigmaI/netI 0.1067
_diffrn_reflns_limit_h_max 14
_diffrn_reflns_limit_h_min -14
_diffrn_reflns_limit_k_max 17
_diffrn_reflns_limit_k_min -17
_diffrn_reflns_limit_l_max 24
_diffrn_reflns_limit_l_min -24
_diffrn_reflns_number 23143
_diffrn_reflns_theta_full 26.00
_diffrn_reflns_theta_max 26.00
_diffrn_reflns_theta_min 1.89
_exptl_absorpt_coefficient_mu 0.097
_exptl_absorpt_correction_type none
_exptl_crystal_colour colorless
_exptl_crystal_density_diffrn 1.324
_exptl_crystal_density_method 'not measured'
_exptl_crystal_description prizm
_exptl_crystal_F_000 1296
_exptl_crystal_size_max 0.15
_exptl_crystal_size_mid 0.15
_exptl_crystal_size_min 0.10
_refine_diff_density_max 0.740
_refine_diff_density_min -0.582
_refine_diff_density_rms 0.051
_refine_ls_extinction_method none
_refine_ls_goodness_of_fit_ref 1.026
_refine_ls_hydrogen_treatment constr
_refine_ls_matrix_type full
_refine_ls_number_parameters 821
_refine_ls_number_reflns 11722
_refine_ls_number_restraints 0
_refine_ls_restrained_S_all 1.026
_refine_ls_R_factor_all 0.1190
_refine_ls_R_factor_gt 0.0551
_refine_ls_shift/su_max 0.000
_refine_ls_shift/su_mean 0.000
_refine_ls_structure_factor_coef Fsqd
_refine_ls_weighting_details 'calc w=1/[\s^2^(Fo^2^)+(0.0140P)^2^+0.8500P] where P=(Fo^2^+2Fc^2^)/3'
_refine_ls_weighting_scheme calc
_refine_ls_wR_factor_gt 0.0921
_refine_ls_wR_factor_ref 0.1045
_reflns_number_gt 5799
_reflns_number_total 11722
_reflns_threshold_expression I>2\s(I)
_cod_data_source_file jo061825fsi20060920_034605.cif
_cod_depositor_comments
;
The following automatic conversions were performed:
'_symmetry_cell_setting' value 'Triclinic' changed to 'triclinic'
according to '/home/saulius/struct/CIF-dictionaries/cif_core.dic'
dictionary named 'cif_core.dic' version 2.4.1 from 2010-06-29.

Automatic conversion script
Id: cif_fix_enum 1527 2010-12-29 10:47:43Z saulius 
;
_cod_database_code 4022168

loop_
_symmetry_equiv_pos_as_xyz
'x, y, z'
'-x, -y, -z'

loop_
_atom_site_label
_atom_site_type_symbol
_atom_site_fract_x
_atom_site_fract_y
_atom_site_fract_z
_atom_site_U_iso_or_equiv
_atom_site_adp_type
_atom_site_occupancy
_atom_site_symmetry_multiplicity
_atom_site_calc_flag
_atom_site_refinement_flags
F1 F -0.00422(17) 0.35804(13) 0.23021(10) 0.0577(5) Uani 1 1 d .
F2 F -0.32178(15) 0.23105(13) 0.25455(11) 0.0588(5) Uani 1 1 d .
O1 O -0.01101(16) -0.02551(12) 0.40529(9) 0.0273(5) Uani 1 1 d .
O2 O 0.16677(17) 0.17425(14) 0.31903(10) 0.0338(5) Uani 1 1 d .
O3 O 0.38493(18) -0.12607(14) 0.39802(11) 0.0407(5) Uani 1 1 d .
O4 O -0.12075(17) 0.17115(13) 0.35587(10) 0.0351(5) Uani 1 1 d .
N1 N 0.1858(2) 0.06219(15) 0.41427(11) 0.0279(6) Uani 1 1 d .
N2 N 0.2876(2) -0.16963(16) 0.50647(12) 0.0344(6) Uani 1 1 d .
H2N H 0.2197 -0.1561 0.5414 0.041 Uiso 1 1 d R
N3 N -0.0766(2) 0.19593(16) 0.23772(12) 0.0311(6) Uani 1 1 d .
H3N H -0.0185 0.1811 0.1977 0.037 Uiso 1 1 d R
C1 C 0.0554(3) -0.14113(19) 0.32454(14) 0.0321(7) Uani 1 1 d .
H1A H 0.0462 -0.1876 0.2988 0.039 Uiso 1 1 calc R
C2 C 0.1476(3) -0.1545(2) 0.35446(14) 0.0318(7) Uani 1 1 d .
H2A H 0.2156 -0.2120 0.3570 0.038 Uiso 1 1 calc R
C3 C 0.1194(2) -0.05664(19) 0.38354(14) 0.0266(7) Uani 1 1 d .
C4 C 0.1422(2) 0.01413(19) 0.31878(14) 0.0272(7) Uani 1 1 d .
H4A H 0.2166 -0.0202 0.2833 0.033 Uiso 1 1 calc R
C5 C 0.0255(2) 0.03603(19) 0.28975(14) 0.0291(7) Uani 1 1 d .
H5A H 0.0481 0.0196 0.2392 0.035 Uiso 1 1 calc R
C6 C -0.0333(3) -0.0387(2) 0.33851(14) 0.0304(7) Uani 1 1 d .
C7 C 0.1734(2) -0.03391(19) 0.44005(14) 0.0278(7) Uani 1 1 d .
H7A H 0.1137 -0.0285 0.4867 0.033 Uiso 1 1 calc R
C8 C 0.1639(2) 0.0953(2) 0.34827(15) 0.0279(7) Uani 1 1 d .
C9 C 0.2152(3) 0.1203(2) 0.45649(14) 0.0297(7) Uani 1 1 d .
C10 C 0.1251(3) 0.2023(2) 0.48590(14) 0.0310(7) Uani 1 1 d .
C11 C 0.1579(3) 0.2592(2) 0.52570(15) 0.0342(7) Uani 1 1 d .
C12 C 0.2773(3) 0.2301(2) 0.53344(16) 0.0401(8) Uani 1 1 d .
H12A H 0.2996 0.2687 0.5594 0.048 Uiso 1 1 calc R
C13 C 0.3648(3) 0.1472(2) 0.50469(16) 0.0417(8) Uani 1 1 d .
H13A H 0.4454 0.1280 0.5123 0.050 Uiso 1 1 calc R
C14 C 0.3356(3) 0.0916(2) 0.46463(15) 0.0358(8) Uani 1 1 d .
H14A H 0.3959 0.0353 0.4432 0.043 Uiso 1 1 calc R
C15 C -0.0028(2) 0.2316(2) 0.47620(15) 0.0365(8) Uani 1 1 d .
H15A H -0.0173 0.1748 0.4632 0.055 Uiso 1 1 calc R
H15B H -0.0147 0.2839 0.4386 0.055 Uiso 1 1 calc R
H15C H -0.0605 0.2552 0.5204 0.055 Uiso 1 1 calc R
C16 C 0.0642(3) 0.3487(2) 0.55917(16) 0.0468(9) Uani 1 1 d .
H16A H 0.1025 0.3789 0.5842 0.070 Uiso 1 1 calc R
H16B H -0.0020 0.3301 0.5927 0.070 Uiso 1 1 calc R
H16C H 0.0307 0.3955 0.5225 0.070 Uiso 1 1 calc R
C17 C 0.2934(3) -0.1134(2) 0.44630(16) 0.0303(7) Uani 1 1 d .
C18 C 0.3850(3) -0.2604(2) 0.51753(17) 0.0427(8) Uani 1 1 d .
H18A H 0.3963 -0.2651 0.5663 0.051 Uiso 1 1 calc R
H18B H 0.4625 -0.2588 0.4846 0.051 Uiso 1 1 calc R
C19 C 0.3573(3) -0.3496(2) 0.50617(17) 0.0366(8) Uani 1 1 d .
C20 C 0.2892(3) -0.3932(2) 0.55976(17) 0.0427(8) Uani 1 1 d .
H20A H 0.2605 -0.3671 0.6050 0.051 Uiso 1 1 calc R
C21 C 0.2615(3) -0.4736(2) 0.54936(19) 0.0515(9) Uani 1 1 d .
H21A H 0.2159 -0.5032 0.5875 0.062 Uiso 1 1 calc R
C22 C 0.2996(3) -0.5108(2) 0.4843(2) 0.0526(10) Uani 1 1 d .
H22A H 0.2793 -0.5654 0.4765 0.063 Uiso 1 1 calc R
C23 C 0.3675(4) -0.4684(3) 0.4304(2) 0.0674(11) Uani 1 1 d .
H23A H 0.3951 -0.4944 0.3851 0.081 Uiso 1 1 calc R
C24 C 0.3966(3) -0.3887(2) 0.44084(18) 0.0560(10) Uani 1 1 d .
H24A H 0.4439 -0.3604 0.4028 0.067 Uiso 1 1 calc R
C25 C -0.0614(3) 0.1393(2) 0.29846(15) 0.0305(7) Uani 1 1 d .
C26 C -0.1605(3) 0.2920(2) 0.24164(14) 0.0313(7) Uani 1 1 d .
C27 C -0.1260(3) 0.3733(2) 0.24000(16) 0.0388(8) Uani 1 1 d .
C28 C -0.2069(3) 0.4666(2) 0.24684(16) 0.0466(9) Uani 1 1 d .
H28A H -0.1793 0.5208 0.2453 0.056 Uiso 1 1 calc R
C29 C -0.3301(3) 0.4794(2) 0.25607(17) 0.0519(9) Uani 1 1 d .
H29A H -0.3882 0.5434 0.2607 0.062 Uiso 1 1 calc R
C30 C -0.3693(3) 0.4004(2) 0.25853(17) 0.0479(9) Uani 1 1 d .
H30A H -0.4538 0.4092 0.2650 0.058 Uiso 1 1 calc R
C31 C -0.2845(3) 0.3093(2) 0.25147(16) 0.0392(8) Uani 1 1 d .
C32 C -0.1660(2) -0.0231(2) 0.34394(15) 0.0364(8) Uani 1 1 d .
H32A H -0.1923 -0.0704 0.3796 0.055 Uiso 1 1 calc R
H32B H -0.1777 -0.0324 0.2981 0.055 Uiso 1 1 calc R
H32C H -0.2146 0.0436 0.3577 0.055 Uiso 1 1 calc R
F1' F 0.37936(15) 0.43886(12) -0.02905(9) 0.0467(5) Uani 1 1 d .
F2' F -0.01241(15) 0.51858(12) 0.11665(9) 0.0516(5) Uani 1 1 d .
O1' O 0.46991(15) 0.10854(12) 0.06654(9) 0.0276(5) Uani 1 1 d .
O2' O 0.09476(16) 0.15913(13) 0.10503(9) 0.0306(5) Uani 1 1 d .
O3' O 0.33177(17) -0.12240(13) 0.19235(10) 0.0341(5) Uani 1 1 d .
O4' O 0.27723(16) 0.27519(13) 0.01582(10) 0.0322(5) Uani 1 1 d .
N1' N 0.26002(19) 0.02166(15) 0.07882(11) 0.0259(5) Uani 1 1 d .
N2' N 0.5025(2) -0.19296(15) 0.11070(12) 0.0289(6) Uani 1 1 d .
H2N' H 0.5523 -0.1866 0.0685 0.035 Uiso 1 1 d R
N3' N 0.2234(2) 0.39343(15) 0.09242(12) 0.0317(6) Uani 1 1 d .
H3N' H 0.2019 0.4094 0.1377 0.038 Uiso 1 1 d R
C1' C 0.5031(2) 0.1201(2) 0.17407(15) 0.0346(8) Uani 1 1 d .
H1'A H 0.5421 0.1365 0.2049 0.041 Uiso 1 1 calc R
C2' C 0.4773(2) 0.0386(2) 0.17830(15) 0.0312(7) Uani 1 1 d .
H2'B H 0.4974 -0.0170 0.2103 0.037 Uiso 1 1 calc R
C3' C 0.4080(2) 0.05323(19) 0.12040(14) 0.0262(7) Uani 1 1 d .
C4' C 0.2832(2) 0.13091(18) 0.14487(14) 0.0252(6) Uani 1 1 d .
H4'A H 0.2535 0.1182 0.1967 0.030 Uiso 1 1 calc R
C5' C 0.3154(2) 0.22638(19) 0.13340(14) 0.0280(7) Uani 1 1 d .
H5'A H 0.2898 0.2594 0.1788 0.034 Uiso 1 1 calc R
C6' C 0.4593(2) 0.1842(2) 0.11068(15) 0.0303(7) Uani 1 1 d .
C7' C 0.3864(2) -0.02507(18) 0.08688(14) 0.0249(6) Uani 1 1 d .
H7'A H 0.4435 -0.0387 0.0396 0.030 Uiso 1 1 calc R
C8' C 0.2010(3) 0.1102(2) 0.10620(13) 0.0261(7) Uani 1 1 d .
C9' C 0.2088(2) -0.0255(2) 0.04048(15) 0.0295(7) Uani 1 1 d .
C10' C 0.2009(2) 0.0078(2) -0.02927(15) 0.0320(7) Uani 1 1 d .
C11' C 0.1550(2) -0.0426(2) -0.06556(16) 0.0339(8) Uani 1 1 d .
C12' C 0.1183(3) -0.1204(2) -0.03260(18) 0.0421(8) Uani 1 1 d .
H12B H 0.0871 -0.1535 -0.0578 0.051 Uiso 1 1 calc R
C13' C 0.1259(3) -0.1520(2) 0.03758(18) 0.0453(9) Uani 1 1 d .
H13B H 0.0991 -0.2055 0.0600 0.054 Uiso 1 1 calc R
C14' C 0.1725(2) -0.1048(2) 0.07327(16) 0.0348(8) Uani 1 1 d .
H14B H 0.1800 -0.1264 0.1204 0.042 Uiso 1 1 calc R
C15' C 0.2364(3) 0.0945(2) -0.06318(15) 0.0340(7) Uani 1 1 d .
H15D H 0.2811 0.1117 -0.0342 0.051 Uiso 1 1 calc R
H15E H 0.1627 0.1500 -0.0675 0.051 Uiso 1 1 calc R
H15F H 0.2889 0.0792 -0.1102 0.051 Uiso 1 1 calc R
C16' C 0.1457(3) -0.0104(2) -0.14138(16) 0.0470(9) Uani 1 1 d .
H16D H 0.1115 -0.0524 -0.1587 0.071 Uiso 1 1 calc R
H16E H 0.2274 -0.0158 -0.1707 0.071 Uiso 1 1 calc R
H16F H 0.0922 0.0578 -0.1438 0.071 Uiso 1 1 calc R
C17' C 0.4033(3) -0.1190(2) 0.13495(15) 0.0277(7) Uani 1 1 d .
C18' C 0.5477(3) -0.2805(2) 0.15595(16) 0.0394(8) Uani 1 1 d .
H18C H 0.5934 -0.3371 0.1263 0.047 Uiso 1 1 calc R
H18D H 0.4772 -0.2953 0.1891 0.047 Uiso 1 1 calc R
C19' C 0.6303(3) -0.26643(19) 0.19762(15) 0.0295(7) Uani 1 1 d .
C20' C 0.5815(3) -0.2189(2) 0.26006(15) 0.0387(8) Uani 1 1 d .
H20B H 0.4954 -0.1976 0.2782 0.046 Uiso 1 1 calc R
C21' C 0.6573(3) -0.2024(2) 0.29593(17) 0.0461(9) Uani 1 1 d .
H21B H 0.6235 -0.1684 0.3381 0.055 Uiso 1 1 calc R
C22' C 0.7820(3) -0.2353(2) 0.27051(18) 0.0453(9) Uani 1 1 d .
H22B H 0.8342 -0.2248 0.2956 0.054 Uiso 1 1 calc R
C23' C 0.8310(3) -0.2830(2) 0.20954(17) 0.0411(8) Uani 1 1 d .
H23B H 0.9172 -0.3056 0.1922 0.049 Uiso 1 1 calc R
C24' C 0.7547(3) -0.2986(2) 0.17279(16) 0.0361(8) Uani 1 1 d .
H24B H 0.7890 -0.3317 0.1302 0.043 Uiso 1 1 calc R
C25' C 0.2684(2) 0.29877(19) 0.07505(15) 0.0263(7) Uani 1 1 d .
C26' C 0.1832(3) 0.4741(2) 0.04432(15) 0.0305(7) Uani 1 1 d .
C27' C 0.2603(3) 0.4955(2) -0.01630(16) 0.0348(7) Uani 1 1 d .
C28' C 0.2223(3) 0.5737(2) -0.06355(16) 0.0458(9) Uani 1 1 d .
H28B H 0.2777 0.5859 -0.1054 0.055 Uiso 1 1 calc R
C29' C 0.1033(3) 0.6328(2) -0.04846(17) 0.0452(9) Uani 1 1 d .
H29B H 0.0754 0.6864 -0.0805 0.054 Uiso 1 1 calc R
C30' C 0.0228(3) 0.6163(2) 0.01219(17) 0.0429(8) Uani 1 1 d .
H30B H -0.0596 0.6584 0.0229 0.052 Uiso 1 1 calc R
C31' C 0.0650(3) 0.5371(2) 0.05694(16) 0.0370(8) Uani 1 1 d .
C32' C 0.5280(3) 0.2516(2) 0.07325(16) 0.0384(8) Uani 1 1 d .
H32D H 0.6158 0.2149 0.0616 0.058 Uiso 1 1 calc R
H32E H 0.5133 0.3041 0.1038 0.058 Uiso 1 1 calc R
H32F H 0.5003 0.2802 0.0297 0.058 Uiso 1 1 calc R
O1S O 0.2868(4) 0.4043(2) 0.23331(14) 0.1304(15) Uani 1 1 d .
C1S C 0.2554(5) 0.3794(3) 0.2948(2) 0.0704(13) Uani 1 1 d .
C2S C 0.3417(4) 0.3045(3) 0.3323(2) 0.0726(12) Uani 1 1 d .
H2SA H 0.4235 0.2854 0.3011 0.109 Uiso 1 1 calc R
H2SB H 0.3146 0.2469 0.3461 0.109 Uiso 1 1 calc R
H2SC H 0.3445 0.3314 0.3746 0.109 Uiso 1 1 calc R
C3S C 0.1276(4) 0.4226(3) 0.3360(2) 0.0833(13) Uani 1 1 d .
H3SA H 0.0806 0.4740 0.3065 0.125 Uiso 1 1 calc R
H3SB H 0.1291 0.4510 0.3780 0.125 Uiso 1 1 calc R
H3SC H 0.0891 0.3713 0.3505 0.125 Uiso 1 1 calc R
O2S O 0.1285(4) 0.6536(4) 0.1927(2) 0.206(3) Uani 1 1 d .
C4S C 0.2371(6) 0.6314(4) 0.1898(3) 0.1049(17) Uani 1 1 d .
C5S C 0.2905(5) 0.6196(4) 0.2505(2) 0.121(2) Uani 1 1 d .
H5SA H 0.2313 0.6109 0.2938 0.182 Uiso 1 1 calc R
H5SB H 0.3119 0.6781 0.2528 0.182 Uiso 1 1 calc R
H5SC H 0.3645 0.5620 0.2459 0.182 Uiso 1 1 calc R
C6S C 0.3328(4) 0.6048(3) 0.1192(2) 0.0975(16) Uani 1 1 d .
H6SA H 0.2917 0.6011 0.0829 0.146 Uiso 1 1 calc R
H6SB H 0.3945 0.5412 0.1260 0.146 Uiso 1 1 calc R
H6SC H 0.3727 0.6552 0.1042 0.146 Uiso 1 1 calc R

loop_
_atom_site_aniso_label
_atom_site_aniso_U_11
_atom_site_aniso_U_22
_atom_site_aniso_U_33
_atom_site_aniso_U_23
_atom_site_aniso_U_13
_atom_site_aniso_U_12
F1 0.0608(13) 0.0522(12) 0.0706(14) 0.0111(10) -0.0265(11) -0.0285(11)
F2 0.0425(11) 0.0490(12) 0.0848(16) 0.0008(11) -0.0136(11) -0.0169(10)
O1 0.0325(11) 0.0346(11) 0.0173(10) -0.0041(9) -0.0046(9) -0.0136(9)
O2 0.0485(13) 0.0312(12) 0.0253(12) 0.0019(9) -0.0084(10) -0.0185(11)
O3 0.0353(13) 0.0472(14) 0.0339(13) -0.0063(10) -0.0007(11) -0.0097(11)
O4 0.0427(12) 0.0367(12) 0.0217(11) -0.0055(9) -0.0036(10) -0.0085(10)
N1 0.0389(14) 0.0281(13) 0.0214(14) -0.0026(11) -0.0091(11) -0.0143(12)
N2 0.0382(15) 0.0383(15) 0.0269(15) 0.0021(12) -0.0068(12) -0.0146(13)
N3 0.0325(14) 0.0365(15) 0.0194(14) -0.0005(11) -0.0013(11) -0.0088(12)
C1 0.0473(19) 0.0304(17) 0.0240(17) -0.0043(13) -0.0058(15) -0.0197(15)
C2 0.0422(19) 0.0266(16) 0.0260(17) -0.0006(13) -0.0057(15) -0.0123(15)
C3 0.0303(17) 0.0321(17) 0.0193(16) -0.0023(13) -0.0045(13) -0.0129(14)
C4 0.0332(17) 0.0285(16) 0.0190(16) -0.0036(13) -0.0022(13) -0.0105(14)
C5 0.0398(18) 0.0306(17) 0.0169(16) -0.0022(13) -0.0054(14) -0.0116(15)
C6 0.0400(18) 0.0375(18) 0.0187(16) -0.0054(14) -0.0045(14) -0.0185(15)
C7 0.0327(17) 0.0313(17) 0.0206(16) -0.0048(13) -0.0037(13) -0.0121(14)
C8 0.0265(17) 0.0306(18) 0.0255(17) -0.0029(14) -0.0010(13) -0.0107(14)
C9 0.0408(19) 0.0317(17) 0.0189(16) 0.0003(13) -0.0072(14) -0.0150(15)
C10 0.0407(18) 0.0302(17) 0.0234(17) 0.0051(13) -0.0110(14) -0.0130(15)
C11 0.049(2) 0.0314(17) 0.0254(17) 0.0010(14) -0.0096(15) -0.0166(16)
C12 0.056(2) 0.0362(19) 0.036(2) -0.0008(15) -0.0180(17) -0.0198(18)
C13 0.044(2) 0.045(2) 0.043(2) 0.0057(16) -0.0243(17) -0.0154(17)
C14 0.0384(19) 0.0337(18) 0.0373(19) -0.0039(15) -0.0112(15) -0.0112(15)
C15 0.0398(19) 0.0413(19) 0.0294(18) -0.0016(14) -0.0056(15) -0.0162(16)
C16 0.061(2) 0.047(2) 0.039(2) -0.0094(17) -0.0102(17) -0.0244(19)
C17 0.0329(18) 0.0317(18) 0.0281(18) -0.0072(15) -0.0049(15) -0.0119(15)
C18 0.045(2) 0.0372(19) 0.046(2) 0.0087(16) -0.0194(17) -0.0113(17)
C19 0.0344(18) 0.0354(19) 0.040(2) 0.0075(16) -0.0145(16) -0.0110(16)
C20 0.052(2) 0.042(2) 0.037(2) -0.0033(16) -0.0089(17) -0.0197(18)
C21 0.062(2) 0.047(2) 0.047(2) -0.0004(18) -0.0070(19) -0.0232(19)
C22 0.069(3) 0.033(2) 0.060(3) -0.0007(19) -0.020(2) -0.0190(19)
C23 0.103(3) 0.059(3) 0.040(2) -0.017(2) -0.005(2) -0.029(3)
C24 0.073(3) 0.054(2) 0.038(2) 0.0019(18) 0.0009(19) -0.029(2)
C25 0.0357(18) 0.0365(18) 0.0233(17) -0.0039(14) -0.0079(14) -0.0150(15)
C26 0.0410(19) 0.0298(17) 0.0185(16) 0.0016(13) -0.0033(14) -0.0094(16)
C27 0.044(2) 0.042(2) 0.0305(19) 0.0074(15) -0.0092(16) -0.0175(18)
C28 0.071(3) 0.036(2) 0.032(2) 0.0027(15) -0.0075(18) -0.020(2)
C29 0.061(3) 0.036(2) 0.038(2) 0.0011(16) 0.0046(19) -0.0019(19)
C30 0.040(2) 0.041(2) 0.049(2) 0.0047(17) 0.0019(17) -0.0087(18)
C31 0.041(2) 0.0327(19) 0.040(2) 0.0019(15) -0.0030(16) -0.0130(17)
C32 0.0424(19) 0.0449(19) 0.0286(18) -0.0018(15) -0.0093(15) -0.0215(16)
F1' 0.0447(11) 0.0499(11) 0.0367(11) 0.0001(9) -0.0007(9) -0.0118(10)
F2' 0.0434(11) 0.0418(11) 0.0497(12) 0.0029(9) 0.0045(10) -0.0024(9)
O1' 0.0281(11) 0.0310(11) 0.0246(11) -0.0045(9) -0.0055(9) -0.0098(9)
O2' 0.0241(11) 0.0352(12) 0.0282(12) -0.0025(9) -0.0073(9) -0.0032(10)
O3' 0.0365(12) 0.0406(12) 0.0217(12) -0.0014(10) -0.0031(10) -0.0109(10)
O4' 0.0399(12) 0.0347(12) 0.0240(12) -0.0030(9) -0.0092(10) -0.0127(10)
N1' 0.0255(13) 0.0289(13) 0.0230(13) -0.0040(11) -0.0081(11) -0.0056(11)
N2' 0.0331(14) 0.0280(13) 0.0225(13) -0.0023(11) -0.0092(11) -0.0037(12)
N3' 0.0401(15) 0.0280(14) 0.0219(14) -0.0039(11) -0.0065(12) -0.0041(12)
C1' 0.0365(18) 0.0396(19) 0.0321(19) -0.0086(15) -0.0187(15) -0.0074(15)
C2' 0.0353(18) 0.0288(17) 0.0285(18) -0.0008(14) -0.0171(14) -0.0022(14)
C3' 0.0285(16) 0.0285(16) 0.0219(16) 0.0013(13) -0.0068(13) -0.0098(14)
C4' 0.0295(16) 0.0309(16) 0.0155(15) 0.0011(12) -0.0077(13) -0.0091(14)
C5' 0.0334(17) 0.0326(17) 0.0186(16) -0.0047(13) -0.0092(13) -0.0077(14)
C6' 0.0320(17) 0.0304(17) 0.0314(18) -0.0064(14) -0.0095(14) -0.0100(15)
C7' 0.0224(15) 0.0278(16) 0.0222(16) -0.0043(13) -0.0023(13) -0.0063(13)
C8' 0.0315(17) 0.0312(17) 0.0137(15) 0.0035(13) -0.0036(13) -0.0109(15)
C9' 0.0269(16) 0.0359(18) 0.0281(17) -0.0054(14) -0.0110(14) -0.0083(14)
C10' 0.0267(16) 0.0356(18) 0.0334(18) -0.0063(15) -0.0091(14) -0.0062(14)
C11' 0.0274(17) 0.0383(19) 0.0380(19) -0.0078(15) -0.0141(15) -0.0060(15)
C12' 0.042(2) 0.041(2) 0.052(2) -0.0091(17) -0.0238(17) -0.0117(17)
C13' 0.042(2) 0.0384(19) 0.061(3) 0.0000(17) -0.0164(18) -0.0179(17)
C14' 0.0327(18) 0.0369(19) 0.0371(19) 0.0004(15) -0.0139(15) -0.0108(15)
C15' 0.0388(18) 0.0394(18) 0.0275(17) -0.0004(14) -0.0126(15) -0.0142(15)
C16' 0.047(2) 0.057(2) 0.042(2) -0.0116(17) -0.0205(17) -0.0118(18)
C17' 0.0315(17) 0.0310(17) 0.0251(17) -0.0056(14) -0.0135(15) -0.0091(15)
C18' 0.048(2) 0.0328(18) 0.0367(19) -0.0015(15) -0.0169(16) -0.0068(16)
C19' 0.0360(18) 0.0252(16) 0.0266(17) 0.0024(13) -0.0134(14) -0.0061(14)
C20' 0.0366(18) 0.0461(19) 0.0286(18) -0.0026(15) -0.0108(15) -0.0046(16)
C21' 0.054(2) 0.048(2) 0.035(2) -0.0094(16) -0.0233(17) -0.0035(18)
C22' 0.047(2) 0.046(2) 0.050(2) 0.0019(17) -0.0298(18) -0.0128(18)
C23' 0.0318(18) 0.042(2) 0.045(2) 0.0047(16) -0.0097(16) -0.0089(16)
C24' 0.0374(19) 0.0361(18) 0.0303(18) -0.0019(14) -0.0071(15) -0.0066(15)
C25' 0.0245(16) 0.0312(17) 0.0233(17) -0.0048(13) -0.0040(13) -0.0091(14)
C26' 0.0391(19) 0.0261(16) 0.0244(17) -0.0022(13) -0.0053(15) -0.0091(15)
C27' 0.0330(18) 0.0366(19) 0.0308(19) -0.0077(15) -0.0021(15) -0.0076(16)
C28' 0.062(2) 0.041(2) 0.0300(19) 0.0037(16) -0.0048(18) -0.0179(19)
C29' 0.066(2) 0.0263(18) 0.038(2) 0.0002(16) -0.0178(19) -0.0047(18)
C30' 0.048(2) 0.0338(19) 0.043(2) -0.0033(16) -0.0137(18) -0.0046(17)
C31' 0.042(2) 0.0318(18) 0.0314(19) -0.0010(15) 0.0019(16) -0.0124(16)
C32' 0.0376(18) 0.0342(18) 0.045(2) -0.0052(15) -0.0122(16) -0.0105(16)
O1S 0.286(5) 0.079(2) 0.0301(18) -0.0066(15) -0.001(2) -0.088(3)
C1S 0.146(4) 0.053(3) 0.032(2) -0.010(2) -0.008(3) -0.062(3)
C2S 0.085(3) 0.082(3) 0.062(3) -0.015(2) 0.002(2) -0.050(3)
C3S 0.107(4) 0.068(3) 0.085(3) 0.004(3) -0.035(3) -0.035(3)
O2S 0.095(3) 0.358(7) 0.159(4) 0.056(4) -0.029(3) -0.093(4)
C4S 0.130(5) 0.114(4) 0.100(5) 0.015(3) -0.017(4) -0.091(4)
C5S 0.207(6) 0.169(5) 0.048(3) -0.010(3) 0.003(3) -0.157(5)
C6S 0.114(4) 0.154(5) 0.057(3) -0.022(3) 0.001(3) -0.091(4)

loop_
_atom_type_symbol
_atom_type_description
_atom_type_scat_dispersion_real
_atom_type_scat_dispersion_imag
_atom_type_scat_source
C C 0.0033 0.0016 'International Tables Vol C Tables 4.2.6.8 and 6.1.1.4'
H H 0.0000 0.0000 'International Tables Vol C Tables 4.2.6.8 and 6.1.1.4'
N N 0.0061 0.0033 'International Tables Vol C Tables 4.2.6.8 and 6.1.1.4'
O O 0.0106 0.0060 'International Tables Vol C Tables 4.2.6.8 and 6.1.1.4'
F F 0.0171 0.0103 'International Tables Vol C Tables 4.2.6.8 and 6.1.1.4'

loop_
_geom_angle_atom_site_label_1
_geom_angle_atom_site_label_2
_geom_angle_atom_site_label_3
_geom_angle
C3 O1 C6 96.28(18)
C8 N1 C9 121.9(2)
C8 N1 C7 115.9(2)
C9 N1 C7 122.1(2)
C17 N2 C18 122.9(3)
C25 N3 C26 119.3(2)
C2 C1 C6 108.0(2)
C1 C2 C3 103.6(2)
O1 C3 C2 102.1(2)
O1 C3 C7 109.6(2)
C2 C3 C7 127.7(2)
O1 C3 C4 102.9(2)
C2 C3 C4 105.9(2)
C7 C3 C4 106.1(2)
C8 C4 C3 104.4(2)
C8 C4 C5 119.9(2)
C3 C4 C5 101.5(2)
C25 C5 C4 114.3(2)
C25 C5 C6 110.4(2)
C4 C5 C6 100.1(2)
O1 C6 C32 111.6(2)
O1 C6 C1 100.0(2)
C32 C6 C1 117.1(2)
O1 C6 C5 99.08(19)
C32 C6 C5 118.2(2)
C1 C6 C5 107.8(2)
N1 C7 C17 114.1(2)
N1 C7 C3 102.4(2)
C17 C7 C3 110.8(2)
O2 C8 N1 125.2(2)
O2 C8 C4 127.5(3)
N1 C8 C4 107.3(2)
C10 C9 C14 122.8(2)
C10 C9 N1 119.3(2)
C14 C9 N1 117.9(2)
C9 C10 C11 117.9(2)
C9 C10 C15 121.7(2)
C11 C10 C15 120.4(2)
C12 C11 C10 118.9(3)
C12 C11 C16 120.7(3)
C10 C11 C16 120.4(3)
C13 C12 C11 122.1(3)
C12 C13 C14 120.0(3)
C13 C14 C9 118.3(3)
O3 C17 N2 124.1(3)
O3 C17 C7 121.5(3)
N2 C17 C7 114.3(3)
N2 C18 C19 112.2(2)
C20 C19 C24 117.8(3)
C20 C19 C18 121.3(3)
C24 C19 C18 120.9(3)
C21 C20 C19 121.7(3)
C22 C21 C20 120.0(3)
C21 C22 C23 119.1(3)
C22 C23 C24 121.0(3)
C23 C24 C19 120.5(3)
O4 C25 N3 120.4(3)
O4 C25 C5 123.4(3)
N3 C25 C5 116.2(2)
C27 C26 C31 115.7(3)
C27 C26 N3 122.9(3)
C31 C26 N3 121.3(3)
F1 C27 C28 119.6(3)
F1 C27 C26 116.8(3)
C28 C27 C26 123.7(3)
C27 C28 C29 117.9(3)
C30 C29 C28 120.6(3)
C31 C30 C29 118.8(3)
F2 C31 C30 119.4(3)
F2 C31 C26 117.3(3)
C30 C31 C26 123.3(3)
C3' O1' C6' 97.06(19)
C8' N1' C9' 124.5(2)
C8' N1' C7' 115.8(2)
C9' N1' C7' 119.7(2)
C17' N2' C18' 121.6(2)
C25' N3' C26' 123.6(2)
C2' C1' C6' 108.0(2)
C1' C2' C3' 104.4(2)
O1' C3' C7' 109.6(2)
O1' C3' C2' 101.3(2)
C7' C3' C2' 127.5(2)
O1' C3' C4' 101.6(2)
C7' C3' C4' 107.5(2)
C2' C3' C4' 106.4(2)
C8' C4' C3' 103.8(2)
C8' C4' C5' 124.0(2)
C3' C4' C5' 102.7(2)
C25' C5' C4' 116.3(2)
C25' C5' C6' 108.6(2)
C4' C5' C6' 100.4(2)
O1' C6' C32' 112.4(2)
O1' C6' C1' 99.8(2)
C32' C6' C1' 117.3(2)
O1' C6' C5' 98.82(19)
C32' C6' C5' 118.7(2)
C1' C6' C5' 106.6(2)
N1' C7' C3' 102.42(19)
N1' C7' C17' 112.9(2)
C3' C7' C17' 110.4(2)
O2' C8' N1' 124.6(2)
O2' C8' C4' 127.0(2)
N1' C8' C4' 108.1(2)
C14' C9' C10' 121.9(2)
C14' C9' N1' 118.8(2)
C10' C9' N1' 119.2(3)
C9' C10' C11' 117.4(3)
C9' C10' C15' 121.5(2)
C11' C10' C15' 121.1(3)
C12' C11' C10' 120.4(3)
C12' C11' C16' 119.9(3)
C10' C11' C16' 119.7(3)
C11' C12' C13' 121.3(3)
C14' C13' C12' 119.1(3)
C13' C14' C9' 120.0(3)
O3' C17' N2' 124.2(3)
O3' C17' C7' 121.4(2)
N2' C17' C7' 114.4(3)
N2' C18' C19' 111.5(2)
C24' C19' C20' 119.3(3)
C24' C19' C18' 120.0(3)
C20' C19' C18' 120.6(3)
C21' C20' C19' 120.2(3)
C22' C21' C20' 119.8(3)
C23' C22' C21' 120.4(3)
C22' C23' C24' 119.9(3)
C19' C24' C23' 120.4(3)
O4' C25' N3' 122.4(3)
O4' C25' C5' 123.5(2)
N3' C25' C5' 113.9(2)
C31' C26' C27' 115.9(3)
C31' C26' N3' 121.7(3)
C27' C26' N3' 122.4(3)
F1' C27' C26' 118.2(3)
F1' C27' C28' 118.8(3)
C26' C27' C28' 123.0(3)
C29' C28' C27' 118.2(3)
C28' C29' C30' 121.3(3)
C29' C30' C31' 118.1(3)
F2' C31' C26' 117.2(3)
F2' C31' C30' 119.4(3)
C26' C31' C30' 123.5(3)
O1S C1S C2S 121.4(5)
O1S C1S C3S 121.5(5)
C2S C1S C3S 117.1(3)
O2S C4S C5S 124.6(6)
O2S C4S C6S 121.3(6)
C5S C4S C6S 114.0(5)

loop_
_geom_bond_atom_site_label_1
_geom_bond_atom_site_label_2
_geom_bond_distance
F1 C27 1.359(3)
F2 C31 1.349(3)
O1 C3 1.428(3)
O1 C6 1.453(3)
O2 C8 1.217(3)
O3 C17 1.227(3)
O4 C25 1.224(3)
N1 C8 1.373(3)
N1 C9 1.444(3)
N1 C7 1.462(3)
N2 C17 1.337(3)
N2 C18 1.459(3)
N3 C25 1.363(3)
N3 C26 1.410(3)
C1 C2 1.322(4)
C1 C6 1.516(4)
C2 C3 1.508(3)
C3 C7 1.542(3)
C3 C4 1.546(4)
C4 C8 1.512(3)
C4 C5 1.555(3)
C5 C25 1.507(4)
C5 C6 1.573(4)
C6 C32 1.499(4)
C7 C17 1.520(4)
C9 C10 1.381(4)
C9 C14 1.396(4)
C10 C11 1.422(4)
C10 C15 1.492(4)
C11 C12 1.382(4)
C11 C16 1.498(4)
C12 C13 1.375(4)
C13 C14 1.385(4)
C18 C19 1.506(4)
C19 C20 1.377(4)
C19 C24 1.380(4)
C20 C21 1.377(4)
C21 C22 1.365(4)
C22 C23 1.369(4)
C23 C24 1.376(4)
C26 C27 1.377(4)
C26 C31 1.380(4)
C27 C28 1.369(4)
C28 C29 1.384(4)
C29 C30 1.375(4)
C30 C31 1.362(4)
F1' C27' 1.353(3)
F2' C31' 1.351(3)
O1' C3' 1.442(3)
O1' C6' 1.450(3)
O2' C8' 1.226(3)
O3' C17' 1.233(3)
O4' C25' 1.228(3)
N1' C8' 1.351(3)
N1' C9' 1.446(3)
N1' C7' 1.465(3)
N2' C17' 1.329(3)
N2' C18' 1.465(3)
N3' C25' 1.355(3)
N3' C26' 1.423(3)
C1' C2' 1.313(3)
C1' C6' 1.534(4)
C2' C3' 1.521(3)
C3' C7' 1.519(3)
C3' C4' 1.534(3)
C4' C8' 1.512(3)
C4' C5' 1.539(3)
C5' C25' 1.519(4)
C5' C6' 1.576(4)
C6' C32' 1.490(4)
C7' C17' 1.528(4)
C9' C14' 1.387(4)
C9' C10' 1.400(4)
C10' C11' 1.406(4)
C10' C15' 1.484(4)
C11' C12' 1.371(4)
C11' C16' 1.514(4)
C12' C13' 1.403(4)
C13' C14' 1.370(4)
C18' C19' 1.513(4)
C19' C24' 1.370(4)
C19' C20' 1.385(4)
C20' C21' 1.379(4)
C21' C22' 1.374(4)
C22' C23' 1.362(4)
C23' C24' 1.388(4)
C26' C31' 1.373(4)
C26' C27' 1.375(4)
C27' C28' 1.384(4)
C28' C29' 1.364(4)
C29' C30' 1.374(4)
C30' C31' 1.374(4)
O1S C1S 1.210(4)
C1S C2S 1.475(5)
C1S C3S 1.492(5)
O2S C4S 1.210(6)
C4S C5S 1.455(6)
C4S C6S 1.552(6)

loop_
_geom_hbond_atom_site_label_D
_geom_hbond_atom_site_label_H
_geom_hbond_atom_site_label_A
_geom_hbond_site_symmetry_A
_geom_hbond_distance_DH
_geom_hbond_distance_HA
_geom_hbond_distance_DA
_geom_hbond_angle_DHA
N2 H2N O4 2_556 0.90 2.08 2.918(3) 154
N3 H3N O2' 1_555 0.90 1.96 2.857(3) 174
N2' H2N' O4' 2_655 0.90 2.37 3.137(3) 143
N3' H3N' O1S 1_555 0.90 2.33 3.086(3) 141

loop_
_geom_torsion_atom_site_label_1
_geom_torsion_atom_site_label_2
_geom_torsion_atom_site_label_3
_geom_torsion_atom_site_label_4
_geom_torsion
C6 C1 C2 C3 -3.4(3)
C6 O1 C3 C2 -52.3(2)
C6 O1 C3 C7 169.9(2)
C6 O1 C3 C4 57.4(2)
C1 C2 C3 O1 35.7(3)
C1 C2 C3 C7 162.5(3)
C1 C2 C3 C4 -71.7(3)
O1 C3 C4 C8 95.3(2)
C2 C3 C4 C8 -157.8(2)
C7 C3 C4 C8 -19.8(3)
O1 C3 C4 C5 -29.9(2)
C2 C3 C4 C5 76.9(2)
C7 C3 C4 C5 -145.0(2)
C8 C4 C5 C25 -3.6(4)
C3 C4 C5 C25 110.6(2)
C8 C4 C5 C6 -121.5(3)
C3 C4 C5 C6 -7.3(2)
C3 O1 C6 C32 173.4(2)
C3 O1 C6 C1 48.7(2)
C3 O1 C6 C5 -61.3(2)
C2 C1 C6 O1 -29.0(3)
C2 C1 C6 C32 -149.7(3)
C2 C1 C6 C5 74.0(3)
C25 C5 C6 O1 -79.2(2)
C4 C5 C6 O1 41.5(2)
C25 C5 C6 C32 41.4(3)
C4 C5 C6 C32 162.1(2)
C25 C5 C6 C1 177.1(2)
C4 C5 C6 C1 -62.2(2)
C8 N1 C7 C17 111.8(3)
C9 N1 C7 C17 -70.2(3)
C8 N1 C7 C3 -8.1(3)
C9 N1 C7 C3 170.0(2)
O1 C3 C7 N1 -93.6(2)
C2 C3 C7 N1 142.6(3)
C4 C3 C7 N1 16.9(3)
O1 C3 C7 C17 144.3(2)
C2 C3 C7 C17 20.5(4)
C4 C3 C7 C17 -105.2(3)
C9 N1 C8 O2 0.0(4)
C7 N1 C8 O2 178.0(3)
C9 N1 C8 C4 177.4(2)
C7 N1 C8 C4 -4.5(3)
C3 C4 C8 O2 -167.6(3)
C5 C4 C8 O2 -54.9(4)
C3 C4 C8 N1 15.1(3)
C5 C4 C8 N1 127.7(3)
C8 N1 C9 C10 71.3(4)
C7 N1 C9 C10 -106.6(3)
C8 N1 C9 C14 -107.5(3)
C7 N1 C9 C14 74.6(3)
C14 C9 C10 C11 0.3(4)
N1 C9 C10 C11 -178.5(2)
C14 C9 C10 C15 179.8(3)
N1 C9 C10 C15 1.1(4)
C9 C10 C11 C12 -0.3(4)
C15 C10 C11 C12 -179.8(3)
C9 C10 C11 C16 -179.7(3)
C15 C10 C11 C16 0.8(4)
C10 C11 C12 C13 -0.9(5)
C16 C11 C12 C13 178.5(3)
C11 C12 C13 C14 2.1(5)
C12 C13 C14 C9 -2.0(5)
C10 C9 C14 C13 0.9(4)
N1 C9 C14 C13 179.6(3)
C18 N2 C17 O3 -8.4(4)
C18 N2 C17 C7 168.4(2)
N1 C7 C17 O3 -48.2(3)
C3 C7 C17 O3 66.8(3)
N1 C7 C17 N2 134.9(2)
C3 C7 C17 N2 -110.1(3)
C17 N2 C18 C19 -99.0(3)
N2 C18 C19 C20 -86.0(3)
N2 C18 C19 C24 92.0(3)
C24 C19 C20 C21 0.6(5)
C18 C19 C20 C21 178.7(3)
C19 C20 C21 C22 -1.4(5)
C20 C21 C22 C23 1.4(5)
C21 C22 C23 C24 -0.7(6)
C22 C23 C24 C19 -0.1(6)
C20 C19 C24 C23 0.2(5)
C18 C19 C24 C23 -177.9(3)
C26 N3 C25 O4 0.6(4)
C26 N3 C25 C5 177.3(2)
C4 C5 C25 O4 -68.8(4)
C6 C5 C25 O4 43.1(3)
C4 C5 C25 N3 114.6(3)
C6 C5 C25 N3 -133.5(2)
C25 N3 C26 C27 96.4(3)
C25 N3 C26 C31 -79.9(3)
C31 C26 C27 F1 -179.9(3)
N3 C26 C27 F1 3.7(4)
C31 C26 C27 C28 -0.6(4)
N3 C26 C27 C28 -177.0(3)
F1 C27 C28 C29 179.4(3)
C26 C27 C28 C29 0.2(5)
C27 C28 C29 C30 0.3(5)
C28 C29 C30 C31 -0.2(5)
C29 C30 C31 F2 179.3(3)
C29 C30 C31 C26 -0.2(5)
C27 C26 C31 F2 -178.9(3)
N3 C26 C31 F2 -2.4(4)
C27 C26 C31 C30 0.6(4)
N3 C26 C31 C30 177.2(3)
C6' C1' C2' C3' -4.0(3)
C6' O1' C3' C7' 171.1(2)
C6' O1' C3' C2' -51.9(2)
C6' O1' C3' C4' 57.6(2)
C1' C2' C3' O1' 35.5(3)
C1' C2' C3' C7' 161.3(3)
C1' C2' C3' C4' -70.3(3)
O1' C3' C4' C8' 99.3(2)
C7' C3' C4' C8' -15.9(3)
C2' C3' C4' C8' -155.2(2)
O1' C3' C4' C5' -30.9(2)
C7' C3' C4' C5' -146.0(2)
C2' C3' C4' C5' 74.6(2)
C8' C4' C5' C25' -5.1(4)
C3' C4' C5' C25' 111.4(2)
C8' C4' C5' C6' -122.0(3)
C3' C4' C5' C6' -5.5(2)
C3' O1' C6' C32' 173.5(2)
C3' O1' C6' C1' 48.4(2)
C3' O1' C6' C5' -60.3(2)
C2' C1' C6' O1' -28.4(3)
C2' C1' C6' C32' -150.1(2)
C2' C1' C6' C5' 74.0(3)
C25' C5' C6' O1' -82.7(2)
C4' C5' C6' O1' 39.8(2)
C25' C5' C6' C32' 39.1(3)
C4' C5' C6' C32' 161.5(2)
C25' C5' C6' C1' 174.2(2)
C4' C5' C6' C1' -63.3(2)
C8' N1' C7' C3' -4.6(3)
C9' N1' C7' C3' 172.6(2)
C8' N1' C7' C17' 114.1(3)
C9' N1' C7' C17' -68.7(3)
O1' C3' C7' N1' -97.0(2)
C2' C3' C7' N1' 140.6(3)
C4' C3' C7' N1' 12.7(3)
O1' C3' C7' C17' 142.5(2)
C2' C3' C7' C17' 20.1(4)
C4' C3' C7' C17' -107.8(2)
C9' N1' C8' O2' 3.8(4)
C7' N1' C8' O2' -179.1(2)
C9' N1' C8' C4' 177.4(2)
C7' N1' C8' C4' -5.6(3)
C3' C4' C8' O2' -173.6(3)
C5' C4' C8' O2' -57.6(4)
C3' C4' C8' N1' 13.1(3)
C5' C4' C8' N1' 129.1(3)
C8' N1' C9' C14' -106.5(3)
C7' N1' C9' C14' 76.5(3)
C8' N1' C9' C10' 75.6(3)
C7' N1' C9' C10' -101.3(3)
C14' C9' C10' C11' -0.3(4)
N1' C9' C10' C11' 177.5(2)
C14' C9' C10' C15' 178.2(3)
N1' C9' C10' C15' -4.0(4)
C9' C10' C11' C12' 0.9(4)
C15' C10' C11' C12' -177.6(3)
C9' C10' C11' C16' -179.4(2)
C15' C10' C11' C16' 2.2(4)
C10' C11' C12' C13' -0.3(4)
C16' C11' C12' C13' 179.9(3)
C11' C12' C13' C14' -0.9(4)
C12' C13' C14' C9' 1.5(4)
C10' C9' C14' C13' -0.9(4)
N1' C9' C14' C13' -178.7(2)
C18' N2' C17' O3' -10.9(4)
C18' N2' C17' C7' 166.5(2)
N1' C7' C17' O3' -46.4(3)
C3' C7' C17' O3' 67.5(3)
N1' C7' C17' N2' 136.1(2)
C3' C7' C17' N2' -109.9(2)
C17' N2' C18' C19' -85.6(3)
N2' C18' C19' C24' -95.5(3)
N2' C18' C19' C20' 82.8(3)
C24' C19' C20' C21' 1.3(4)
C18' C19' C20' C21' -177.0(3)
C19' C20' C21' C22' -1.6(5)
C20' C21' C22' C23' 0.9(5)
C21' C22' C23' C24' 0.0(5)
C20' C19' C24' C23' -0.5(4)
C18' C19' C24' C23' 177.8(3)
C22' C23' C24' C19' -0.2(5)
C26' N3' C25' O4' -0.5(4)
C26' N3' C25' C5' 175.1(2)
C4' C5' C25' O4' -46.3(4)
C6' C5' C25' O4' 65.9(3)
C4' C5' C25' N3' 138.2(2)
C6' C5' C25' N3' -109.6(2)
C25' N3' C26' C31' 120.1(3)
C25' N3' C26' C27' -61.8(4)
C31' C26' C27' F1' 176.3(2)
N3' C26' C27' F1' -1.9(4)
C31' C26' C27' C28' -1.9(4)
N3' C26' C27' C28' 180.0(3)
F1' C27' C28' C29' -177.2(2)
C26' C27' C28' C29' 1.0(4)
C27' C28' C29' C30' 0.6(4)
C28' C29' C30' C31' -1.2(5)
C27' C26' C31' F2' -179.1(2)
N3' C26' C31' F2' -0.9(4)
C27' C26' C31' C30' 1.2(4)
N3' C26' C31' C30' 179.4(3)
C29' C30' C31' F2' -179.4(3)
C29' C30' C31' C26' 0.3(5)
